data_4088669
loop_
_publ_author_name
'Carpenter, Alex E.'
'Rheingold, Arnold L.'
'Figueroa, Joshua S.'

_publ_section_title
;
 A Well-Defined Isocyano Analogue of HCo(CO)4. 1: Synthesis,
 Decomposition, and Catalytic 1,1-Hydrogenation of Isocyanides
;
_journal_issue 14
_journal_name_full Organometallics
_journal_page_first 2309
_journal_paper_doi 10.1021/acs.organomet.6b00297
_journal_volume 35
_journal_year 2016
_chemical_formula_moiety '0.5(C50 H51.5 Co N2), 0.25(C50 H51 Co N2)'
_chemical_formula_sum 'C37.5 H38.5 Co0.75 N1.5'
_chemical_formula_weight 554.39
_chemical_melting_point ?
_chemical_name_common Co(HCNArMes2)(CNArMEs2)
_space_group_crystal_system triclinic
_space_group_IT_number 2
_space_group_name_Hall '-P 1'
_space_group_name_H-M_alt 'P -1'
_atom_sites_solution_hydrogens mixed
_atom_sites_solution_primary direct
_audit_creation_date 2015-02-22
_audit_creation_method
; 
Olex2 1.2 
(compiled 2015.01.26 svn.r3150 for OlexSys, GUI svn.r4998) 
;
_cell_angle_alpha 94.906(3)
_cell_angle_beta 106.630(3)
_cell_angle_gamma 110.407(2)
_cell_formula_units_Z 4
_cell_length_a 11.3496(5)
_cell_length_b 15.7745(7)
_cell_length_c 18.5671(8)
_cell_measurement_reflns_used 9968
_cell_measurement_temperature 90
_cell_measurement_theta_max 30.63
_cell_measurement_theta_min 2.47
_cell_volume 2921.0(2)
_computing_cell_refinement 'SAINT v7.68A (Bruker, 2009)'
_computing_data_collection 'Bruker APEX2'
_computing_data_reduction 'SAINT v7.68A (Bruker, 2009)'
_computing_molecular_graphics 'Olex2 (Dolomanov et al., 2009)'
_computing_publication_material 'Olex2 (Dolomanov et al., 2009)'
_computing_structure_refinement 'XL (Sheldrick, 2008)'
_computing_structure_solution 'ShelXS (Sheldrick, 2008)'
_diffrn_ambient_temperature 90
_diffrn_detector_area_resol_mean 8.0
_diffrn_measured_fraction_theta_full 0.993
_diffrn_measured_fraction_theta_max 0.977
_diffrn_measurement_device_type 'Bruker APEX-II CCD'
_diffrn_measurement_method '\f and \w scans'
_diffrn_radiation_monochromator graphite
_diffrn_radiation_type MoK\a
_diffrn_radiation_wavelength 0.71073
_diffrn_reflns_av_R_equivalents 0.0513
_diffrn_reflns_av_unetI/netI 0.0616
_diffrn_reflns_Laue_measured_fraction_full 0.993
_diffrn_reflns_Laue_measured_fraction_max 0.977
_diffrn_reflns_limit_h_max 16
_diffrn_reflns_limit_h_min -16
_diffrn_reflns_limit_k_max 22
_diffrn_reflns_limit_k_min -22
_diffrn_reflns_limit_l_max 25
_diffrn_reflns_limit_l_min -26
_diffrn_reflns_number 63119
_diffrn_reflns_point_group_measured_fraction_full 0.993
_diffrn_reflns_point_group_measured_fraction_max 0.977
_diffrn_reflns_theta_full 25.242
_diffrn_reflns_theta_max 30.822
_diffrn_reflns_theta_min 1.408
_diffrn_source 'fine-focus sealed tube'
_diffrn_standards_number 0
_exptl_absorpt_coefficient_mu 0.478
_exptl_absorpt_correction_T_max 0.7461
_exptl_absorpt_correction_T_min 0.7138
_exptl_absorpt_correction_type multi-scan
_exptl_absorpt_process_details
; 
SADABS-2008/1 (Bruker,2008) was used for absorption correction. 
wR2(int) was 0.0493 before and 0.0458 after correction. 
The Ratio of minimum to maximum transmission is 0.9567. 
The \l/2 correction factor is 0.0015. 
;
_exptl_crystal_colour 'Dark red'
_exptl_crystal_colour_lustre Dark
_exptl_crystal_colour_primary red
_exptl_crystal_density_diffrn 1.261
_exptl_crystal_density_method 'not measured'
_exptl_crystal_description Plates
_exptl_crystal_F_000 1177
_exptl_crystal_size_max 0.4
_exptl_crystal_size_mid 0.2
_exptl_crystal_size_min 0.1
_refine_diff_density_max 0.575
_refine_diff_density_min -0.437
_refine_diff_density_rms 0.060
_refine_ls_extinction_method none
_refine_ls_goodness_of_fit_ref 1.033
_refine_ls_hydrogen_treatment mixed
_refine_ls_matrix_type full
_refine_ls_number_parameters 780
_refine_ls_number_reflns 17921
_refine_ls_number_restraints 0
_refine_ls_restrained_S_all 1.033
_refine_ls_R_factor_all 0.0890
_refine_ls_R_factor_gt 0.0548
_refine_ls_shift/su_max 0.001
_refine_ls_shift/su_mean 0.000
_refine_ls_structure_factor_coef Fsqd
_refine_ls_weighting_details 'w=1/[\s^2^(Fo^2^)+(0.0511P)^2^+1.7801P] where P=(Fo^2^+2Fc^2^)/3'
_refine_ls_weighting_scheme calc
_refine_ls_wR_factor_gt 0.1236
_refine_ls_wR_factor_ref 0.1368
_reflns_Friedel_coverage 0.000
_reflns_number_gt 12469
_reflns_number_total 17921
_reflns_threshold_expression 'I > 2\s(I)'
_cod_data_source_file om6b00297_si_002.cif
_cod_data_source_block jfig596_0m_CoLHL
_cod_depositor_comments
;
The following automatic conversions were performed:

data item '_chemical_melting_point' value 'not measured' was changed
to '?' -- the value is undefined or not given.

Automatic conversion script
Id: cif_fix_values 6909 2019-04-08 15:41:33Z antanas 
;
_cod_original_formula_sum 'C37.50 H38.50 Co0.75 N1.50'
_cod_database_code 4088669
_shelx_space_group_comment
; 
The symmetry employed for this shelxl refinement is uniquely defined 
by the following loop, which should always be used as a source of 
symmetry information in preference to the above space-group names. 
They are only intended as comments. 
;
_shelx_estimated_absorpt_t_max 0.954
_shelx_estimated_absorpt_t_min 0.832
_olex2_refinement_description
; 
1. Fixed Uiso 
 At 1.2 times of: 
  All C(H) groups 
 At 1.5 times of: 
  All C(H,H,H) groups 
2. Uiso/Uaniso restraints and constraints 
Uanis(C51) = Uanis(C52) 
3. Others 
 Sof(C2B)=1-FVAR(1) 
 Sof(C1A)=FVAR(1) 
 Sof(C2A)=1-FVAR(2) 
 Sof(C1B)=FVAR(2) 
 Sof(Co1A)=1-FVAR(3) 
 Sof(Co1B)=FVAR(3) 
 Fixed Sof: H1A(0.5) C51(0.5) H51(0.5) C52(0.5) Co2(0.5) 
4.a Aromatic/amide H refined with riding coordinates: 
 C5(H5), C6(H6), C7(H7), C12(H12), C15(H15), C21(H21), C24(H24), C29(H29), 
 C30(H30), C31(H31), C36(H36), C39(H39), C45(H45), C48(H48), C55(H55), C56(H56), 
  C57(H57), C62(H62), C65(H65), C71(H71), C74(H74), C51(H51) 
4.b Idealised Me refined as rotating group: 
 C11(H11A,H11B,H11C), C14(H14A,H14B,H14C), C17(H17A,H17B,H17C), C20(H20A,H20B, 
 H20C), C23(H23A,H23B,H23C), C26(H26A,H26B,H26C), C35(H35A,H35B,H35C), C38(H38A, 
 H38B,H38C), C41(H41A,H41B,H41C), C44(H44A,H44B,H44C), C47(H47A,H47B,H47C), 
 C50(H50A,H50B,H50C), C61(H61A,H61B,H61C), C64(H64A,H64B,H64C), C67(H67A,H67B, 
 H67C), C70(H70A,H70B,H70C), C73(H73A,H73B,H73C), C76(H76A,H76B,H76C) 
;
_shelx_shelxl_version_number 2014/7
_olex2_submission_special_instructions 'No special instructions were received'

loop_
_space_group_symop_operation_xyz
'x, y, z'
'-x, -y, -z'

loop_
_atom_site_label
_atom_site_type_symbol
_atom_site_fract_x
_atom_site_fract_y
_atom_site_fract_z
_atom_site_U_iso_or_equiv
_atom_site_adp_type
_atom_site_occupancy
_atom_site_site_symmetry_order
_atom_site_calc_flag
_atom_site_refinement_flags_posn
_atom_site_refinement_flags_occupancy
_atom_site_disorder_assembly
_atom_site_disorder_group
C3 C 0.77732(17) 0.50650(12) 0.16844(10) 0.0170(3) Uani 1 1 d . . . .
C4 C 0.74460(17) 0.41085(12) 0.15403(10) 0.0176(3) Uani 1 1 d . . . .
C5 C 0.83871(19) 0.37904(13) 0.14080(11) 0.0214(4) Uani 1 1 d . . . .
H5 H 0.8174 0.3144 0.1300 0.026 Uiso 1 1 calc R . . .
C6 C 0.96242(19) 0.44011(14) 0.14321(11) 0.0234(4) Uani 1 1 d . . . .
H6 H 1.0262 0.4175 0.1354 0.028 Uiso 1 1 calc R . . .
C7 C 0.99290(18) 0.53448(13) 0.15705(11) 0.0204(4) Uani 1 1 d . . . .
H7 H 1.0779 0.5762 0.1586 0.024 Uiso 1 1 calc R . . .
C8 C 0.90130(17) 0.56897(12) 0.16868(10) 0.0173(3) Uani 1 1 d . . . .
C9 C 0.93093(16) 0.66964(12) 0.17682(10) 0.0168(3) Uani 1 1 d . . . .
C10 C 0.97227(17) 0.72712(13) 0.24924(10) 0.0189(3) Uani 1 1 d . . . .
C11 C 1.0002(2) 0.69138(15) 0.32195(11) 0.0297(4) Uani 1 1 d . . . .
H11A H 0.9577 0.7118 0.3551 0.044 Uiso 1 1 calc GR . . .
H11B H 1.0969 0.7153 0.3487 0.044 Uiso 1 1 calc GR . . .
H11C H 0.9642 0.6237 0.3095 0.044 Uiso 1 1 calc GR . . .
C12 C 0.98655(18) 0.81909(13) 0.25267(11) 0.0215(4) Uani 1 1 d . . . .
H12 H 1.0151 0.8584 0.3014 0.026 Uiso 1 1 calc R . A .
C13 C 0.95988(17) 0.85478(13) 0.18637(11) 0.0208(4) Uani 1 1 d . . . .
C14 C 0.9603(2) 0.95019(14) 0.18963(13) 0.0284(4) Uani 1 1 d . . . .
H14A H 0.8712 0.9463 0.1601 0.043 Uiso 1 1 calc GR . . .
H14B H 1.0256 0.9866 0.1677 0.043 Uiso 1 1 calc GR . . .
H14C H 0.9844 0.9801 0.2432 0.043 Uiso 1 1 calc GR . . .
C15 C 0.92519(18) 0.79779(13) 0.11550(11) 0.0204(4) Uani 1 1 d . . . .
H15 H 0.9112 0.8225 0.0703 0.025 Uiso 1 1 calc R . B .
C16 C 0.91050(17) 0.70568(13) 0.10917(10) 0.0184(3) Uani 1 1 d . . . .
C17 C 0.8713(2) 0.64590(14) 0.03209(11) 0.0245(4) Uani 1 1 d . . . .
H17A H 0.7876 0.5928 0.0228 0.037 Uiso 1 1 calc GR . . .
H17B H 0.9418 0.6239 0.0310 0.037 Uiso 1 1 calc GR . . .
H17C H 0.8591 0.6819 -0.0079 0.037 Uiso 1 1 calc GR . . .
C18 C 0.61415(17) 0.34242(12) 0.15283(10) 0.0178(3) Uani 1 1 d . . . .
C19 C 0.49462(18) 0.32843(13) 0.09445(10) 0.0201(4) Uani 1 1 d . . . .
C20 C 0.4899(2) 0.38477(15) 0.03311(11) 0.0270(4) Uani 1 1 d . . . .
H20A H 0.4732 0.4388 0.0498 0.041 Uiso 1 1 calc GR . . .
H20B H 0.4179 0.3469 -0.0145 0.041 Uiso 1 1 calc GR . . .
H20C H 0.5754 0.4053 0.0240 0.041 Uiso 1 1 calc GR . . .
C21 C 0.37735(19) 0.25919(13) 0.09308(11) 0.0234(4) Uani 1 1 d . . . .
H21 H 0.2965 0.2488 0.0532 0.028 Uiso 1 1 calc R . . .
C22 C 0.37383(19) 0.20468(13) 0.14764(12) 0.0234(4) Uani 1 1 d . . . .
C23 C 0.2449(2) 0.12979(15) 0.14374(14) 0.0324(5) Uani 1 1 d . . . .
H23A H 0.1840 0.1577 0.1522 0.049 Uiso 1 1 calc GR . . .
H23B H 0.2629 0.0944 0.1834 0.049 Uiso 1 1 calc GR . . .
H23C H 0.2039 0.0885 0.0930 0.049 Uiso 1 1 calc GR . . .
C24 C 0.49211(19) 0.22083(13) 0.20524(11) 0.0228(4) Uani 1 1 d . . . .
H24 H 0.4911 0.1848 0.2437 0.027 Uiso 1 1 calc R . . .
C25 C 0.61293(18) 0.28829(12) 0.20863(10) 0.0196(4) Uani 1 1 d . . . .
C26 C 0.7396(2) 0.30203(14) 0.27262(11) 0.0259(4) Uani 1 1 d . . . .
H26A H 0.7946 0.2779 0.2519 0.039 Uiso 1 1 calc GR . . .
H26B H 0.7167 0.2690 0.3123 0.039 Uiso 1 1 calc GR . . .
H26C H 0.7895 0.3681 0.2951 0.039 Uiso 1 1 calc GR . . .
C27 C 0.50170(18) 0.83695(13) 0.17639(10) 0.0191(3) Uani 1 1 d . . . .
C28 C 0.51389(18) 0.92472(13) 0.16192(10) 0.0193(3) Uani 1 1 d . . . .
C29 C 0.4185(2) 0.95782(13) 0.16957(11) 0.0235(4) Uani 1 1 d . . . .
H29 H 0.4272 1.0180 0.1612 0.028 Uiso 1 1 calc R . . .
C30 C 0.3111(2) 0.90461(14) 0.18915(13) 0.0285(4) Uani 1 1 d . . . .
H30 H 0.2470 0.9283 0.1946 0.034 Uiso 1 1 calc R . . .
C31 C 0.29764(19) 0.81675(14) 0.20082(12) 0.0250(4) Uani 1 1 d . . . .
H31 H 0.2229 0.7799 0.2133 0.030 Uiso 1 1 calc R . . .
C32 C 0.39145(18) 0.78163(12) 0.19460(10) 0.0191(3) Uani 1 1 d . . . .
C33 C 0.62254(18) 0.98181(13) 0.13546(11) 0.0191(3) Uani 1 1 d . . . .
C34 C 0.72839(19) 1.05988(13) 0.18517(11) 0.0228(4) Uani 1 1 d . . . .
C35 C 0.7453(2) 1.07915(15) 0.26898(12) 0.0309(5) Uani 1 1 d . . . .
H35A H 0.6677 1.0891 0.2748 0.046 Uiso 1 1 calc GR . . .
H35B H 0.8264 1.1346 0.2957 0.046 Uiso 1 1 calc GR . . .
H35C H 0.7529 1.0263 0.2912 0.046 Uiso 1 1 calc GR . . .
C36 C 0.8207(2) 1.11757(14) 0.15654(13) 0.0273(4) Uani 1 1 d . . . .
H36 H 0.8911 1.1718 0.1898 0.033 Uiso 1 1 calc R . . .
C37 C 0.8120(2) 1.09760(15) 0.08087(13) 0.0295(5) Uani 1 1 d . . . .
C38 C 0.9084(2) 1.16292(19) 0.04947(16) 0.0431(6) Uani 1 1 d . . . .
H38A H 0.9422 1.1279 0.0203 0.065 Uiso 1 1 calc GR . . .
H38B H 0.9832 1.2089 0.0921 0.065 Uiso 1 1 calc GR . . .
H38C H 0.8623 1.1943 0.0156 0.065 Uiso 1 1 calc GR . . .
C39 C 0.7108(2) 1.01695(15) 0.03392(12) 0.0282(4) Uani 1 1 d . . . .
H39 H 0.7068 1.0011 -0.0175 0.034 Uiso 1 1 calc R . . .
C40 C 0.6149(2) 0.95849(14) 0.05935(11) 0.0230(4) Uani 1 1 d . . . .
C41 C 0.5058(2) 0.87197(15) 0.00623(11) 0.0288(4) Uani 1 1 d . . . .
H41A H 0.5259 0.8183 0.0186 0.043 Uiso 1 1 calc GR . . .
H41B H 0.4999 0.8757 -0.0470 0.043 Uiso 1 1 calc GR . . .
H41C H 0.4205 0.8655 0.0125 0.043 Uiso 1 1 calc GR . . .
C42 C 0.37611(17) 0.68754(12) 0.20722(10) 0.0173(3) Uani 1 1 d . . . .
C43 C 0.42860(18) 0.67497(13) 0.28226(10) 0.0210(4) Uani 1 1 d . . . .
C44 C 0.4974(2) 0.75545(14) 0.34884(11) 0.0295(4) Uani 1 1 d . . . .
H44A H 0.5392 0.7360 0.3947 0.044 Uiso 1 1 calc GR . . .
H44B H 0.4319 0.7783 0.3581 0.044 Uiso 1 1 calc GR . . .
H44C H 0.5661 0.8048 0.3373 0.044 Uiso 1 1 calc GR . . .
C45 C 0.41658(19) 0.58585(13) 0.29283(11) 0.0230(4) Uani 1 1 d . . . .
H45 H 0.4513 0.5765 0.3431 0.028 Uiso 1 1 calc R . C .
C46 C 0.35453(18) 0.51044(13) 0.23085(11) 0.0220(4) Uani 1 1 d . . . .
C47 C 0.3445(2) 0.41551(14) 0.24323(13) 0.0311(5) Uani 1 1 d . . . .
H47A H 0.3917 0.3933 0.2144 0.047 Uiso 1 1 calc GR . . .
H47B H 0.2503 0.3732 0.2253 0.047 Uiso 1 1 calc GR . . .
H47C H 0.3849 0.4182 0.2981 0.047 Uiso 1 1 calc GR . . .
C48 C 0.30448(18) 0.52489(13) 0.15706(11) 0.0206(4) Uani 1 1 d . . . .
H48 H 0.2631 0.4738 0.1148 0.025 Uiso 1 1 calc R . D .
C49 C 0.31350(17) 0.61231(13) 0.14360(10) 0.0190(3) Uani 1 1 d . . . .
C50 C 0.2572(2) 0.62674(15) 0.06397(11) 0.0280(4) Uani 1 1 d . . . .
H50A H 0.3276 0.6738 0.0517 0.042 Uiso 1 1 calc GR . . .
H50B H 0.1843 0.6474 0.0615 0.042 Uiso 1 1 calc GR . . .
H50C H 0.2230 0.5685 0.0268 0.042 Uiso 1 1 calc GR . . .
N1 N 0.68296(15) 0.53723(11) 0.18162(9) 0.0202(3) Uani 1 1 d . . . .
N2 N 0.60210(17) 0.80749(11) 0.17168(10) 0.0235(3) Uani 1 1 d . . . .
C1A C 0.6774(5) 0.6165(4) 0.1865(2) 0.0201(14) Uani 0.459(10) 1 d . P E 1
H1A H 0.608(4) 0.626(3) 0.202(2) 0.013(10) Uiso 0.5 1 d . P F 1
C2A C 0.6739(5) 0.7747(4) 0.1719(3) 0.0211(14) Uani 0.462(10) 1 d . P E 1
Co1A Co 0.79963(5) 0.72924(4) 0.17827(3) 0.01605(15) Uani 0.4529(8) 1 d . P E 1
C1B C 0.6180(4) 0.7330(3) 0.1832(2) 0.0197(12) Uani 0.538(10) 1 d . P E 2
H1B H 0.688(3) 0.724(2) 0.1774(18) 0.061(9) Uiso 1 1 d . . G 2
C2B C 0.6145(4) 0.5720(3) 0.19158(19) 0.0176(11) Uani 0.541(10) 1 d . P E 2
Co1B Co 0.50337(4) 0.62498(3) 0.20302(2) 0.01577(12) Uani 0.5471(8) 1 d . P E 2
C53 C 0.81318(17) 0.67570(12) 0.51868(10) 0.0177(3) Uani 1 1 d . . . .
C54 C 0.89066(18) 0.77073(12) 0.53114(10) 0.0195(4) Uani 1 1 d . . . .
C55 C 1.02431(18) 0.79836(14) 0.53763(11) 0.0228(4) Uani 1 1 d . . . .
H55 H 1.0772 0.8624 0.5456 0.027 Uiso 1 1 calc R . . .
C56 C 1.08213(18) 0.73552(14) 0.53277(11) 0.0228(4) Uani 1 1 d . . . .
H56 H 1.1737 0.7561 0.5372 0.027 Uiso 1 1 calc R . . .
C57 C 1.00614(17) 0.64210(13) 0.52137(11) 0.0209(4) Uani 1 1 d . . . .
H57 H 1.0461 0.5987 0.5185 0.025 Uiso 1 1 calc R . . .
C58 C 0.87159(17) 0.61126(12) 0.51409(10) 0.0176(3) Uani 1 1 d . . . .
C59 C 0.79129(17) 0.51112(12) 0.50122(10) 0.0174(3) Uani 1 1 d . . . .
C60 C 0.71103(18) 0.46154(13) 0.42532(11) 0.0211(4) Uani 1 1 d . . . .
C61 C 0.7106(2) 0.50835(15) 0.35848(11) 0.0302(4) Uani 1 1 d . . . .
H61A H 0.6419 0.4657 0.3117 0.045 Uiso 1 1 calc GR . . .
H61B H 0.7983 0.5266 0.3521 0.045 Uiso 1 1 calc GR . . .
H61C H 0.6913 0.5634 0.3678 0.045 Uiso 1 1 calc GR . . .
C62 C 0.63262(19) 0.36768(13) 0.41437(12) 0.0239(4) Uani 1 1 d . . . .
H62 H 0.5772 0.3339 0.3638 0.029 Uiso 1 1 calc R . H .
C63 C 0.63339(19) 0.32234(13) 0.47535(12) 0.0242(4) Uani 1 1 d . . . .
C64 C 0.5446(2) 0.22241(14) 0.46155(14) 0.0329(5) Uani 1 1 d . . . .
H64A H 0.4620 0.2172 0.4711 0.049 Uiso 1 1 calc GR . . .
H64B H 0.5906 0.1917 0.4963 0.049 Uiso 1 1 calc GR . . .
H64C H 0.5231 0.1929 0.4082 0.049 Uiso 1 1 calc GR . . .
C65 C 0.71391(18) 0.37236(13) 0.54965(12) 0.0229(4) Uani 1 1 d . . . .
H65 H 0.7149 0.3415 0.5914 0.028 Uiso 1 1 calc R . H .
C66 C 0.79313(17) 0.46666(13) 0.56408(10) 0.0196(4) Uani 1 1 d . . . .
C67 C 0.8778(2) 0.51902(15) 0.64484(11) 0.0291(4) Uani 1 1 d . . . .
H67A H 0.8675 0.5778 0.6534 0.044 Uiso 1 1 calc GR . . .
H67B H 0.9717 0.5311 0.6524 0.044 Uiso 1 1 calc GR . . .
H67C H 0.8494 0.4822 0.6813 0.044 Uiso 1 1 calc GR . . .
C68 C 0.83623(18) 0.84273(12) 0.54005(11) 0.0217(4) Uani 1 1 d . . . .
C69 C 0.81256(19) 0.86374(13) 0.60781(12) 0.0255(4) Uani 1 1 d . . . .
C70 C 0.8297(2) 0.80908(15) 0.66991(12) 0.0317(5) Uani 1 1 d . . . .
H70A H 0.7498 0.7519 0.6567 0.048 Uiso 1 1 calc GR . . .
H70B H 0.8424 0.8459 0.7189 0.048 Uiso 1 1 calc GR . . .
H70C H 0.9079 0.7939 0.6745 0.048 Uiso 1 1 calc GR . . .
C71 C 0.7706(2) 0.93566(14) 0.61723(14) 0.0327(5) Uani 1 1 d . . . .
H71 H 0.7579 0.9516 0.6641 0.039 Uiso 1 1 calc R . . .
C72 C 0.7469(2) 0.98459(14) 0.55998(16) 0.0376(6) Uani 1 1 d . . . .
C73 C 0.6974(3) 1.06018(17) 0.57096(19) 0.0559(8) Uani 1 1 d . . . .
H73A H 0.6079 1.0427 0.5334 0.084 Uiso 1 1 calc GR . . .
H73B H 0.7583 1.1178 0.5636 0.084 Uiso 1 1 calc GR . . .
H73C H 0.6937 1.0692 0.6230 0.084 Uiso 1 1 calc GR . . .
C74 C 0.7691(2) 0.96176(14) 0.49320(15) 0.0360(5) Uani 1 1 d . . . .
H74 H 0.7514 0.9941 0.4532 0.043 Uiso 1 1 calc R . . .
C75 C 0.81624(19) 0.89320(14) 0.48215(13) 0.0281(4) Uani 1 1 d . . . .
C76 C 0.8465(2) 0.87495(18) 0.41012(13) 0.0377(5) Uani 1 1 d . . . .
H76A H 0.9435 0.9007 0.4216 0.057 Uiso 1 1 calc GR . . .
H76B H 0.8053 0.9041 0.3715 0.057 Uiso 1 1 calc GR . . .
H76C H 0.8106 0.8081 0.3903 0.057 Uiso 1 1 calc GR . . .
N6 N 0.67859(15) 0.64797(11) 0.51156(9) 0.0202(3) Uani 1 1 d . . . .
C51 C 0.5883(4) 0.5668(3) 0.5025(2) 0.0182(5) Uani 0.5 1 d . P H -1
H51 H 0.5031 0.5662 0.4997 0.022 Uiso 0.5 1 calc R P H -1
C52 C 0.5734(4) 0.6056(3) 0.5092(2) 0.0182(5) Uani 0.5 1 d . P H -1
Co2 Co 0.59706(5) 0.44937(3) 0.49382(3) 0.01507(10) Uani 0.5 1 d . P H -1

loop_
_atom_site_aniso_label
_atom_site_aniso_U_11
_atom_site_aniso_U_22
_atom_site_aniso_U_33
_atom_site_aniso_U_23
_atom_site_aniso_U_13
_atom_site_aniso_U_12
C3 0.0149(8) 0.0185(9) 0.0187(8) 0.0063(6) 0.0054(7) 0.0075(7)
C4 0.0161(8) 0.0180(9) 0.0184(8) 0.0045(6) 0.0053(7) 0.0065(7)
C5 0.0225(9) 0.0191(9) 0.0256(9) 0.0063(7) 0.0093(8) 0.0103(7)
C6 0.0203(9) 0.0262(10) 0.0288(10) 0.0066(8) 0.0099(8) 0.0134(8)
C7 0.0148(8) 0.0227(9) 0.0259(9) 0.0079(7) 0.0086(7) 0.0078(7)
C8 0.0153(8) 0.0175(8) 0.0192(8) 0.0052(7) 0.0057(7) 0.0064(7)
C9 0.0114(7) 0.0170(8) 0.0223(8) 0.0055(7) 0.0066(7) 0.0049(6)
C10 0.0153(8) 0.0202(9) 0.0198(8) 0.0044(7) 0.0064(7) 0.0048(7)
C11 0.0369(12) 0.0265(11) 0.0208(9) 0.0080(8) 0.0073(9) 0.0080(9)
C12 0.0168(8) 0.0184(9) 0.0257(9) 0.0017(7) 0.0078(7) 0.0029(7)
C13 0.0138(8) 0.0174(9) 0.0302(10) 0.0061(7) 0.0075(7) 0.0045(7)
C14 0.0251(10) 0.0188(9) 0.0394(12) 0.0073(8) 0.0098(9) 0.0070(8)
C15 0.0162(8) 0.0218(9) 0.0233(9) 0.0088(7) 0.0070(7) 0.0063(7)
C16 0.0137(8) 0.0210(9) 0.0194(8) 0.0048(7) 0.0055(7) 0.0055(7)
C17 0.0285(10) 0.0272(10) 0.0195(9) 0.0053(7) 0.0082(8) 0.0125(8)
C18 0.0166(8) 0.0148(8) 0.0218(8) 0.0020(7) 0.0068(7) 0.0060(7)
C19 0.0190(8) 0.0196(9) 0.0217(9) 0.0029(7) 0.0068(7) 0.0077(7)
C20 0.0213(9) 0.0311(11) 0.0254(10) 0.0089(8) 0.0042(8) 0.0088(8)
C21 0.0162(8) 0.0239(10) 0.0263(9) 0.0004(7) 0.0046(7) 0.0065(7)
C22 0.0191(9) 0.0172(9) 0.0338(10) 0.0008(7) 0.0133(8) 0.0047(7)
C23 0.0247(10) 0.0243(11) 0.0483(13) 0.0042(9) 0.0189(10) 0.0051(8)
C24 0.0266(10) 0.0181(9) 0.0275(9) 0.0065(7) 0.0139(8) 0.0090(8)
C25 0.0228(9) 0.0157(8) 0.0222(9) 0.0034(7) 0.0087(7) 0.0089(7)
C26 0.0261(10) 0.0278(10) 0.0261(10) 0.0094(8) 0.0077(8) 0.0132(8)
C27 0.0176(8) 0.0185(9) 0.0211(8) 0.0030(7) 0.0072(7) 0.0066(7)
C28 0.0195(8) 0.0190(9) 0.0206(8) 0.0039(7) 0.0079(7) 0.0082(7)
C29 0.0265(10) 0.0192(9) 0.0279(10) 0.0049(7) 0.0103(8) 0.0117(8)
C30 0.0247(10) 0.0269(11) 0.0430(12) 0.0085(9) 0.0177(9) 0.0152(8)
C31 0.0196(9) 0.0228(10) 0.0367(11) 0.0066(8) 0.0139(8) 0.0093(8)
C32 0.0173(8) 0.0174(9) 0.0231(9) 0.0036(7) 0.0081(7) 0.0066(7)
C33 0.0200(8) 0.0185(9) 0.0247(9) 0.0085(7) 0.0104(7) 0.0112(7)
C34 0.0238(9) 0.0205(9) 0.0278(10) 0.0080(7) 0.0101(8) 0.0111(8)
C35 0.0361(12) 0.0238(10) 0.0273(10) 0.0038(8) 0.0093(9) 0.0069(9)
C36 0.0225(9) 0.0230(10) 0.0395(11) 0.0143(9) 0.0111(9) 0.0101(8)
C37 0.0262(10) 0.0343(12) 0.0427(12) 0.0239(10) 0.0204(9) 0.0181(9)
C38 0.0356(13) 0.0531(16) 0.0576(16) 0.0349(13) 0.0289(12) 0.0211(12)
C39 0.0340(11) 0.0391(12) 0.0274(10) 0.0165(9) 0.0190(9) 0.0236(10)
C40 0.0266(10) 0.0251(10) 0.0249(9) 0.0082(8) 0.0108(8) 0.0165(8)
C41 0.0376(12) 0.0301(11) 0.0235(9) 0.0044(8) 0.0110(9) 0.0185(9)
C42 0.0128(7) 0.0161(8) 0.0230(8) 0.0029(7) 0.0085(7) 0.0041(6)
C43 0.0192(8) 0.0208(9) 0.0211(9) 0.0032(7) 0.0085(7) 0.0045(7)
C44 0.0345(11) 0.0249(10) 0.0223(9) 0.0012(8) 0.0082(9) 0.0057(9)
C45 0.0230(9) 0.0244(10) 0.0226(9) 0.0079(7) 0.0099(8) 0.0078(8)
C46 0.0190(9) 0.0179(9) 0.0307(10) 0.0060(7) 0.0114(8) 0.0065(7)
C47 0.0355(12) 0.0200(10) 0.0386(12) 0.0085(9) 0.0130(10) 0.0108(9)
C48 0.0162(8) 0.0186(9) 0.0245(9) -0.0002(7) 0.0078(7) 0.0042(7)
C49 0.0150(8) 0.0206(9) 0.0210(8) 0.0023(7) 0.0074(7) 0.0060(7)
C50 0.0299(11) 0.0291(11) 0.0226(9) 0.0037(8) 0.0074(8) 0.0102(9)
N1 0.0188(7) 0.0182(8) 0.0251(8) 0.0061(6) 0.0083(6) 0.0077(6)
N2 0.0264(8) 0.0209(8) 0.0312(9) 0.0108(7) 0.0150(7) 0.0132(7)
C1A 0.017(2) 0.020(3) 0.024(2) 0.0048(16) 0.0107(16) 0.006(2)
C2A 0.021(3) 0.016(3) 0.026(2) 0.0051(16) 0.0104(17) 0.004(2)
Co1A 0.0123(3) 0.0155(3) 0.0202(3) 0.0047(2) 0.0055(2) 0.0049(2)
C1B 0.0152(19) 0.020(2) 0.0275(19) 0.0074(14) 0.0113(14) 0.0072(18)
C2B 0.015(2) 0.015(2) 0.0206(16) 0.0051(13) 0.0046(13) 0.0051(18)
Co1B 0.0139(2) 0.0162(2) 0.0187(2) 0.00477(16) 0.00707(17) 0.00615(17)
C53 0.0152(8) 0.0173(8) 0.0176(8) 0.0044(6) 0.0043(7) 0.0039(7)
C54 0.0175(8) 0.0171(9) 0.0191(8) 0.0051(7) 0.0036(7) 0.0029(7)
C55 0.0167(8) 0.0205(9) 0.0233(9) 0.0060(7) 0.0042(7) -0.0002(7)
C56 0.0123(8) 0.0264(10) 0.0252(9) 0.0063(8) 0.0058(7) 0.0027(7)
C57 0.0143(8) 0.0227(9) 0.0243(9) 0.0044(7) 0.0056(7) 0.0065(7)
C58 0.0133(8) 0.0185(9) 0.0183(8) 0.0039(6) 0.0046(7) 0.0035(7)
C59 0.0125(8) 0.0171(8) 0.0218(8) 0.0043(7) 0.0049(7) 0.0056(7)
C60 0.0161(8) 0.0200(9) 0.0244(9) 0.0017(7) 0.0048(7) 0.0061(7)
C61 0.0317(11) 0.0296(11) 0.0216(9) 0.0041(8) 0.0041(8) 0.0072(9)
C62 0.0182(9) 0.0217(9) 0.0281(10) -0.0014(8) 0.0063(8) 0.0062(7)
C63 0.0175(8) 0.0177(9) 0.0369(11) 0.0032(8) 0.0099(8) 0.0065(7)
C64 0.0288(11) 0.0168(10) 0.0508(14) 0.0040(9) 0.0162(10) 0.0047(8)
C65 0.0190(9) 0.0224(9) 0.0299(10) 0.0120(8) 0.0085(8) 0.0092(7)
C66 0.0143(8) 0.0225(9) 0.0224(9) 0.0068(7) 0.0055(7) 0.0077(7)
C67 0.0259(10) 0.0317(11) 0.0225(9) 0.0100(8) 0.0034(8) 0.0057(9)
C68 0.0157(8) 0.0141(8) 0.0278(9) 0.0034(7) 0.0024(7) 0.0013(7)
C69 0.0198(9) 0.0168(9) 0.0316(10) -0.0008(8) 0.0030(8) 0.0035(7)
C70 0.0384(12) 0.0312(11) 0.0265(10) 0.0020(8) 0.0115(9) 0.0153(10)
C71 0.0224(10) 0.0217(10) 0.0429(12) -0.0064(9) 0.0028(9) 0.0054(8)
C72 0.0189(10) 0.0137(9) 0.0650(16) -0.0013(10) -0.0016(10) 0.0035(8)
C73 0.0337(13) 0.0250(12) 0.091(2) -0.0027(13) -0.0063(14) 0.0157(11)
C74 0.0220(10) 0.0174(10) 0.0538(14) 0.0132(9) -0.0011(10) 0.0005(8)
C75 0.0168(9) 0.0198(10) 0.0376(11) 0.0105(8) 0.0020(8) 0.0002(8)
C76 0.0284(11) 0.0433(14) 0.0387(12) 0.0232(11) 0.0097(10) 0.0089(10)
N6 0.0168(7) 0.0161(7) 0.0244(8) 0.0034(6) 0.0065(6) 0.0032(6)
C51 0.0167(12) 0.0156(17) 0.0212(12) 0.0052(13) 0.0052(9) 0.0057(12)
C52 0.0167(12) 0.0156(17) 0.0212(12) 0.0052(13) 0.0052(9) 0.0057(12)
Co2 0.0108(2) 0.0145(2) 0.0173(2) 0.00433(17) 0.00375(17) 0.00245(17)

loop_
_atom_type_symbol
_atom_type_description
_atom_type_scat_dispersion_real
_atom_type_scat_dispersion_imag
_atom_type_scat_source
C C 0.0033 0.0016 'International Tables Vol C Tables 4.2.6.8 and 6.1.1.4'
H H 0.0000 0.0000 'International Tables Vol C Tables 4.2.6.8 and 6.1.1.4'
Co Co 0.3494 0.9721 'International Tables Vol C Tables 4.2.6.8 and 6.1.1.4'
N N 0.0061 0.0033 'International Tables Vol C Tables 4.2.6.8 and 6.1.1.4'

loop_
_geom_angle_atom_site_label_1
_geom_angle_atom_site_label_2
_geom_angle_atom_site_label_3
_geom_angle
_geom_angle_site_symmetry_3
C4 C3 C8 120.81(16) .
N1 C3 C4 117.91(16) .
N1 C3 C8 121.28(16) .
C3 C4 C18 122.47(16) .
C5 C4 C3 118.48(16) .
C5 C4 C18 119.05(16) .
C4 C5 H5 119.5 .
C6 C5 C4 121.08(18) .
C6 C5 H5 119.5 .
C5 C6 H6 120.1 .
C5 C6 C7 119.71(17) .
C7 C6 H6 120.1 .
C6 C7 H7 119.4 .
C6 C7 C8 121.12(17) .
C8 C7 H7 119.4 .
C3 C8 C9 120.71(15) .
C7 C8 C3 118.75(16) .
C7 C8 C9 120.45(16) .
C8 C9 Co1A 125.66(12) .
C10 C9 C8 121.36(16) .
C10 C9 C16 120.51(16) .
C10 C9 Co1A 70.20(10) .
C16 C9 C8 118.07(16) .
C16 C9 Co1A 74.13(10) .
C9 C10 C11 121.42(17) .
C9 C10 Co1A 69.24(10) .
C11 C10 Co1A 130.81(14) .
C12 C10 C9 118.75(17) .
C12 C10 C11 119.82(17) .
C12 C10 Co1A 71.63(11) .
C10 C11 H11A 109.5 .
C10 C11 H11B 109.5 .
C10 C11 H11C 109.5 .
H11A C11 H11B 109.5 .
H11A C11 H11C 109.5 .
H11B C11 H11C 109.5 .
C10 C12 H12 119.2 .
C10 C12 Co1A 68.70(10) .
C13 C12 C10 121.66(17) .
C13 C12 H12 119.2 .
C13 C12 Co1A 72.69(11) .
Co1A C12 H12 132.7 .
C12 C13 C14 121.45(18) .
C12 C13 C15 118.55(17) .
C12 C13 Co1A 68.56(11) .
C14 C13 Co1A 128.32(13) .
C15 C13 C14 119.91(17) .
C15 C13 Co1A 72.04(11) .
C13 C14 H14A 109.5 .
C13 C14 H14B 109.5 .
C13 C14 H14C 109.5 .
H14A C14 H14B 109.5 .
H14A C14 H14C 109.5 .
H14B C14 H14C 109.5 .
C13 C15 H15 119.1 .
C13 C15 Co1A 69.94(11) .
C16 C15 C13 121.83(17) .
C16 C15 H15 119.1 .
C16 C15 Co1A 69.99(10) .
Co1A C15 H15 134.8 .
C9 C16 C17 120.91(17) .
C9 C16 Co1A 66.15(10) .
C15 C16 C9 118.54(16) .
C15 C16 C17 120.54(16) .
C15 C16 Co1A 72.05(11) .
C17 C16 Co1A 133.22(13) .
C16 C17 H17A 109.5 .
C16 C17 H17B 109.5 .
C16 C17 H17C 109.5 .
H17A C17 H17B 109.5 .
H17A C17 H17C 109.5 .
H17B C17 H17C 109.5 .
C19 C18 C4 121.00(16) .
C25 C18 C4 118.89(16) .
C25 C18 C19 120.03(17) .
C18 C19 C20 122.34(17) .
C21 C19 C18 118.50(17) .
C21 C19 C20 119.15(17) .
C19 C20 H20A 109.5 .
C19 C20 H20B 109.5 .
C19 C20 H20C 109.5 .
H20A C20 H20B 109.5 .
H20A C20 H20C 109.5 .
H20B C20 H20C 109.5 .
C19 C21 H21 118.8 .
C22 C21 C19 122.45(18) .
C22 C21 H21 118.8 .
C21 C22 C23 120.83(19) .
C24 C22 C21 117.99(17) .
C24 C22 C23 121.18(19) .
C22 C23 H23A 109.5 .
C22 C23 H23B 109.5 .
C22 C23 H23C 109.5 .
H23A C23 H23B 109.5 .
H23A C23 H23C 109.5 .
H23B C23 H23C 109.5 .
C22 C24 H24 119.0 .
C22 C24 C25 121.95(18) .
C25 C24 H24 119.0 .
C18 C25 C26 121.40(17) .
C24 C25 C18 119.06(17) .
C24 C25 C26 119.54(17) .
C25 C26 H26A 109.5 .
C25 C26 H26B 109.5 .
C25 C26 H26C 109.5 .
H26A C26 H26B 109.5 .
H26A C26 H26C 109.5 .
H26B C26 H26C 109.5 .
C28 C27 C32 120.42(17) .
N2 C27 C28 117.46(16) .
N2 C27 C32 122.13(17) .
C27 C28 C33 121.94(16) .
C29 C28 C27 118.83(17) .
C29 C28 C33 119.18(17) .
C28 C29 H29 119.5 .
C30 C29 C28 121.10(18) .
C30 C29 H29 119.5 .
C29 C30 H30 120.2 .
C31 C30 C29 119.58(18) .
C31 C30 H30 120.2 .
C30 C31 H31 119.5 .
C30 C31 C32 121.08(18) .
C32 C31 H31 119.5 .
C27 C32 C42 120.42(16) .
C31 C32 C27 118.94(17) .
C31 C32 C42 120.64(16) .
C34 C33 C28 120.42(16) .
C34 C33 C40 120.20(17) .
C40 C33 C28 119.33(17) .
C33 C34 C35 120.27(17) .
C36 C34 C33 119.11(18) .
C36 C34 C35 120.57(19) .
C34 C35 H35A 109.5 .
C34 C35 H35B 109.5 .
C34 C35 H35C 109.5 .
H35A C35 H35B 109.5 .
H35A C35 H35C 109.5 .
H35B C35 H35C 109.5 .
C34 C36 H36 119.3 .
C37 C36 C34 121.5(2) .
C37 C36 H36 119.3 .
C36 C37 C38 121.0(2) .
C36 C37 C39 118.28(18) .
C39 C37 C38 120.7(2) .
C37 C38 H38A 109.5 .
C37 C38 H38B 109.5 .
C37 C38 H38C 109.5 .
H38A C38 H38B 109.5 .
H38A C38 H38C 109.5 .
H38B C38 H38C 109.5 .
C37 C39 H39 118.9 .
C37 C39 C40 122.29(19) .
C40 C39 H39 118.9 .
C33 C40 C41 120.93(18) .
C39 C40 C33 118.49(19) .
C39 C40 C41 120.59(18) .
C40 C41 H41A 109.5 .
C40 C41 H41B 109.5 .
C40 C41 H41C 109.5 .
H41A C41 H41B 109.5 .
H41A C41 H41C 109.5 .
H41B C41 H41C 109.5 .
C32 C42 Co1B 126.66(12) .
C43 C42 C32 119.36(16) .
C43 C42 C49 121.09(17) .
C43 C42 Co1B 73.63(11) .
C49 C42 C32 119.51(16) .
C49 C42 Co1B 70.55(10) .
C42 C43 C44 120.58(17) .
C42 C43 Co1B 66.67(10) .
C44 C43 Co1B 130.24(14) .
C45 C43 C42 118.58(17) .
C45 C43 C44 120.83(17) .
C45 C43 Co1B 74.08(11) .
C43 C44 H44A 109.5 .
C43 C44 H44B 109.5 .
C43 C44 H44C 109.5 .
H44A C44 H44B 109.5 .
H44A C44 H44C 109.5 .
H44B C44 H44C 109.5 .
C43 C45 H45 119.3 .
C43 C45 Co1B 68.08(11) .
C46 C45 C43 121.30(18) .
C46 C45 H45 119.3 .
C46 C45 Co1B 72.36(11) .
Co1B C45 H45 133.6 .
C45 C46 C47 120.50(18) .
C45 C46 Co1B 70.73(11) .
C47 C46 Co1B 133.42(14) .
C48 C46 C45 118.98(17) .
C48 C46 C47 120.50(18) .
C48 C46 Co1B 67.52(10) .
C46 C47 H47A 109.5 .
C46 C47 H47B 109.5 .
C46 C47 H47C 109.5 .
H47A C47 H47B 109.5 .
H47A C47 H47C 109.5 .
H47B C47 H47C 109.5 .
C46 C48 H48 119.1 .
C46 C48 C49 121.87(17) .
C46 C48 Co1B 75.01(11) .
C49 C48 H48 119.1 .
C49 C48 Co1B 67.72(10) .
Co1B C48 H48 131.0 .
C42 C49 C50 120.46(17) .
C42 C49 Co1B 68.87(10) .
C48 C49 C42 118.17(17) .
C48 C49 C50 121.37(17) .
C48 C49 Co1B 73.21(11) .
C50 C49 Co1B 129.74(13) .
C49 C50 H50A 109.5 .
C49 C50 H50B 109.5 .
C49 C50 H50C 109.5 .
H50A C50 H50B 109.5 .
H50A C50 H50C 109.5 .
H50B C50 H50C 109.5 .
C1A N1 C3 131.7(3) .
C2B N1 C3 172.2(3) .
C2A N2 C27 170.8(3) .
C1B N2 C27 130.9(2) .
N1 C1A H1A 119(3) .
N1 C1A Co1A 129.4(3) .
Co1A C1A H1A 111(3) .
N2 C2A Co1A 175.5(4) .
C9 Co1A C10 40.57(7) .
C9 Co1A C12 72.10(7) .
C9 Co1A C13 84.97(7) .
C9 Co1A C15 70.46(7) .
C9 Co1A C16 39.72(7) .
C10 Co1A C12 39.67(7) .
C10 Co1A C13 71.58(7) .
C10 Co1A C15 83.61(7) .
C10 Co1A C16 72.02(7) .
C12 Co1A C13 38.75(7) .
C12 Co1A C15 69.06(7) .
C12 Co1A C16 83.45(7) .
C13 Co1A C15 38.02(7) .
C13 Co1A C16 69.85(7) .
C16 Co1A C15 37.95(7) .
C1A Co1A C9 89.98(14) .
C1A Co1A C10 99.30(14) .
C1A Co1A C12 131.70(14) .
C1A Co1A C13 170.35(14) .
C1A Co1A C15 146.41(14) .
C1A Co1A C16 110.94(14) .
C2A Co1A C9 174.98(15) .
C2A Co1A C10 144.30(15) .
C2A Co1A C12 112.71(16) .
C2A Co1A C13 97.97(19) .
C2A Co1A C15 109.46(19) .
C2A Co1A C16 137.72(17) .
C2A Co1A C1A 87.7(2) .
N2 C1B H1B 120(2) .
N2 C1B Co1B 130.0(3) .
Co1B C1B H1B 110(2) .
N1 C2B Co1B 177.6(3) .
C42 Co1B C43 39.70(7) .
C42 Co1B C45 69.68(7) .
C42 Co1B C46 82.48(7) .
C42 Co1B C48 71.04(7) .
C42 Co1B C49 40.58(7) .
C43 Co1B C45 37.83(7) .
C43 Co1B C46 68.42(7) .
C43 Co1B C48 82.74(7) .
C45 Co1B C46 36.92(7) .
C48 Co1B C45 67.75(7) .
C48 Co1B C46 37.47(7) .
C49 Co1B C43 72.30(7) .
C49 Co1B C45 82.83(7) .
C49 Co1B C46 69.66(7) .
C49 Co1B C48 39.07(7) .
C1B Co1B C42 89.64(12) .
C1B Co1B C43 104.19(12) .
C1B Co1B C45 137.70(12) .
C1B Co1B C46 171.90(12) .
C1B Co1B C48 140.73(12) .
C1B Co1B C49 105.40(12) .
C2B Co1B C42 175.24(13) .
C2B Co1B C43 144.95(12) .
C2B Co1B C45 114.86(14) .
C2B Co1B C46 100.37(16) .
C2B Co1B C48 108.92(15) .
C2B Co1B C49 136.85(13) .
C2B Co1B C1B 87.62(18) .
C58 C53 C54 120.01(16) .
N6 C53 C54 118.48(16) .
N6 C53 C58 121.51(16) .
C53 C54 C68 122.60(16) .
C55 C54 C53 118.54(17) .
C55 C54 C68 118.84(16) .
C54 C55 H55 119.1 .
C56 C55 C54 121.79(18) .
C56 C55 H55 119.1 .
C55 C56 H56 120.2 .
C55 C56 C57 119.61(17) .
C57 C56 H56 120.2 .
C56 C57 H57 119.7 .
C56 C57 C58 120.55(18) .
C58 C57 H57 119.7 .
C53 C58 C59 120.55(15) .
C57 C58 C53 119.50(17) .
C57 C58 C59 119.95(16) .
C58 C59 Co2 127.50(13) .
C60 C59 C58 118.98(16) .
C60 C59 Co2 69.65(10) .
C66 C59 C58 120.12(16) .
C66 C59 C60 120.89(17) .
C66 C59 Co2 74.41(10) .
C59 C60 C61 120.91(17) .
C59 C60 Co2 69.57(10) .
C61 C60 Co2 129.55(14) .
C62 C60 C59 118.29(18) .
C62 C60 C61 120.80(17) .
C62 C60 Co2 72.47(11) .
C60 C61 H61A 109.5 .
C60 C61 H61B 109.5 .
C60 C61 H61C 109.5 .
H61A C61 H61B 109.5 .
H61A C61 H61C 109.5 .
H61B C61 H61C 109.5 .
C60 C62 H62 119.1 .
C60 C62 Co2 67.98(11) .
C63 C62 C60 121.81(18) .
C63 C62 H62 119.1 .
C63 C62 Co2 75.40(12) .
Co2 C62 H62 130.1 .
C62 C63 C64 120.19(19) .
C62 C63 C65 118.96(18) .
C62 C63 Co2 66.94(11) .
C64 C63 Co2 131.78(14) .
C65 C63 C64 120.80(19) .
C65 C63 Co2 71.69(11) .
C63 C64 H64A 109.5 .
C63 C64 H64B 109.5 .
C63 C64 H64C 109.5 .
H64A C64 H64B 109.5 .
H64A C64 H64C 109.5 .
H64B C64 H64C 109.5 .
C63 C65 H65 119.2 .
C63 C65 C66 121.67(18) .
C63 C65 Co2 71.35(11) .
C66 C65 H65 119.2 .
C66 C65 Co2 68.76(11) .
Co2 C65 H65 134.4 .
C59 C66 C67 121.13(17) .
C59 C66 Co2 66.18(10) .
C65 C66 C59 118.36(17) .
C65 C66 C67 120.51(17) .
C65 C66 Co2 73.74(11) .
C67 C66 Co2 131.81(14) .
C66 C67 H67A 109.5 .
C66 C67 H67B 109.5 .
C66 C67 H67C 109.5 .
H67A C67 H67B 109.5 .
H67A C67 H67C 109.5 .
H67B C67 H67C 109.5 .
C69 C68 C54 119.93(17) .
C69 C68 C75 120.08(19) .
C75 C68 C54 119.88(18) .
C68 C69 C70 121.17(18) .
C71 C69 C68 119.1(2) .
C71 C69 C70 119.8(2) .
C69 C70 H70A 109.5 .
C69 C70 H70B 109.5 .
C69 C70 H70C 109.5 .
H70A C70 H70B 109.5 .
H70A C70 H70C 109.5 .
H70B C70 H70C 109.5 .
C69 C71 H71 119.1 .
C72 C71 C69 121.7(2) .
C72 C71 H71 119.1 .
C71 C72 C73 120.4(3) .
C74 C72 C71 118.2(2) .
C74 C72 C73 121.4(2) .
C72 C73 H73A 109.5 .
C72 C73 H73B 109.5 .
C72 C73 H73C 109.5 .
H73A C73 H73B 109.5 .
H73A C73 H73C 109.5 .
H73B C73 H73C 109.5 .
C72 C74 H74 118.8 .
C72 C74 C75 122.4(2) .
C75 C74 H74 118.8 .
C68 C75 C76 121.3(2) .
C74 C75 C68 118.5(2) .
C74 C75 C76 120.2(2) .
C75 C76 H76A 109.5 .
C75 C76 H76B 109.5 .
C75 C76 H76C 109.5 .
H76A C76 H76B 109.5 .
H76A C76 H76C 109.5 .
H76B C76 H76C 109.5 .
C51 N6 C53 130.7(2) .
C52 N6 C53 162.7(3) .
C52 N6 C51 32.7(2) .
N6 C51 H51 114.6 .
N6 C51 Co2 130.9(3) .
Co2 C51 H51 114.6 .
N6 C52 Co2 173.3(3) 2_666
C59 Co2 C60 40.78(7) .
C59 Co2 C62 71.67(7) .
C59 Co2 C63 82.78(7) .
C59 Co2 C65 69.25(7) .
C59 Co2 C66 39.41(7) .
C60 Co2 C62 39.54(8) .
C60 Co2 C63 70.07(8) .
C60 Co2 C65 82.66(8) .
C60 Co2 C66 72.15(7) .
C62 Co2 C63 37.67(8) .
C62 Co2 C65 67.85(8) .
C62 Co2 C66 82.94(8) .
C63 Co2 C65 36.96(7) .
C66 Co2 C63 68.39(7) .
C66 Co2 C65 37.49(7) .
C51 Co2 C59 88.73(13) .
C51 Co2 C60 100.56(13) .
C51 Co2 C62 134.79(13) .
C51 Co2 C63 170.43(13) .
C51 Co2 C65 142.40(13) .
C51 Co2 C66 107.44(13) .

loop_
_geom_bond_atom_site_label_1
_geom_bond_atom_site_label_2
_geom_bond_distance
_geom_bond_site_symmetry_2
C3 C4 1.403(2) .
C3 C8 1.407(2) .
C3 N1 1.391(2) .
C4 C5 1.399(2) .
C4 C18 1.490(2) .
C5 H5 0.9500 .
C5 C6 1.384(3) .
C6 H6 0.9500 .
C6 C7 1.388(3) .
C7 H7 0.9500 .
C7 C8 1.388(2) .
C8 C9 1.488(2) .
C9 C10 1.409(2) .
C9 C16 1.415(2) .
C9 Co1A 2.0251(18) .
C10 C11 1.500(3) .
C10 C12 1.396(3) .
C10 Co1A 2.0377(19) .
C11 H11A 0.9800 .
C11 H11B 0.9800 .
C11 H11C 0.9800 .
C12 H12 0.9500 .
C12 C13 1.396(3) .
C12 Co1A 2.0758(19) .
C13 C14 1.499(3) .
C13 C15 1.396(3) .
C13 Co1A 2.1291(18) .
C14 H14A 0.9800 .
C14 H14B 0.9800 .
C14 H14C 0.9800 .
C15 H15 0.9500 .
C15 C16 1.394(3) .
C15 Co1A 2.1563(19) .
C16 C17 1.499(3) .
C16 Co1A 2.1298(18) .
C17 H17A 0.9800 .
C17 H17B 0.9800 .
C17 H17C 0.9800 .
C18 C19 1.405(3) .
C18 C25 1.398(3) .
C19 C20 1.504(3) .
C19 C21 1.388(3) .
C20 H20A 0.9800 .
C20 H20B 0.9800 .
C20 H20C 0.9800 .
C21 H21 0.9500 .
C21 C22 1.384(3) .
C22 C23 1.503(3) .
C22 C24 1.380(3) .
C23 H23A 0.9800 .
C23 H23B 0.9800 .
C23 H23C 0.9800 .
C24 H24 0.9500 .
C24 C25 1.392(3) .
C25 C26 1.512(3) .
C26 H26A 0.9800 .
C26 H26B 0.9800 .
C26 H26C 0.9800 .
C27 C28 1.400(3) .
C27 C32 1.405(2) .
C27 N2 1.393(2) .
C28 C29 1.391(3) .
C28 C33 1.490(2) .
C29 H29 0.9500 .
C29 C30 1.384(3) .
C30 H30 0.9500 .
C30 C31 1.383(3) .
C31 H31 0.9500 .
C31 C32 1.387(3) .
C32 C42 1.480(3) .
C33 C34 1.397(3) .
C33 C40 1.400(3) .
C34 C35 1.503(3) .
C34 C36 1.395(3) .
C35 H35A 0.9800 .
C35 H35B 0.9800 .
C35 H35C 0.9800 .
C36 H36 0.9500 .
C36 C37 1.381(3) .
C37 C38 1.510(3) .
C37 C39 1.384(3) .
C38 H38A 0.9800 .
C38 H38B 0.9800 .
C38 H38C 0.9800 .
C39 H39 0.9500 .
C39 C40 1.388(3) .
C40 C41 1.504(3) .
C41 H41A 0.9800 .
C41 H41B 0.9800 .
C41 H41C 0.9800 .
C42 C43 1.411(3) .
C42 C49 1.414(2) .
C42 Co1B 2.0277(18) .
C43 C44 1.496(3) .
C43 C45 1.401(3) .
C43 Co1B 2.1188(19) .
C44 H44A 0.9800 .
C44 H44B 0.9800 .
C44 H44C 0.9800 .
C45 H45 0.9500 .
C45 C46 1.397(3) .
C45 Co1B 2.1963(19) .
C46 C47 1.504(3) .
C46 C48 1.396(3) .
C46 Co1B 2.2172(19) .
C47 H47A 0.9800 .
C47 H47B 0.9800 .
C47 H47C 0.9800 .
C48 H48 0.9500 .
C48 C49 1.396(3) .
C48 Co1B 2.1208(18) .
C49 C50 1.505(3) .
C49 Co1B 2.0499(18) .
C50 H50A 0.9800 .
C50 H50B 0.9800 .
C50 H50C 0.9800 .
N1 C1A 1.271(5) .
N1 C2B 1.140(4) .
N2 C2A 1.106(5) .
N2 C1B 1.275(4) .
C1A H1A 0.97(4) .
C1A Co1A 1.886(6) .
C2A Co1A 1.788(5) .
C1B H1B 0.89(3) .
C1B Co1B 1.889(5) .
C2B Co1B 1.787(4) .
C53 C54 1.407(2) .
C53 C58 1.403(3) .
C53 N6 1.397(2) .
C54 C55 1.390(3) .
C54 C68 1.488(3) .
C55 H55 0.9500 .
C55 C56 1.376(3) .
C56 H56 0.9500 .
C56 C57 1.384(3) .
C57 H57 0.9500 .
C57 C58 1.393(2) .
C58 C59 1.480(2) .
C59 C60 1.417(3) .
C59 C66 1.411(3) .
C59 Co2 2.0330(17) .
C60 C61 1.497(3) .
C60 C62 1.397(3) .
C60 Co2 2.0341(19) .
C61 H61A 0.9800 .
C61 H61B 0.9800 .
C61 H61C 0.9800 .
C62 H62 0.9500 .
C62 C63 1.390(3) .
C62 Co2 2.092(2) .
C63 C64 1.497(3) .
C63 C65 1.396(3) .
C63 Co2 2.201(2) .
C64 H64A 0.9800 .
C64 H64B 0.9800 .
C64 H64C 0.9800 .
C65 H65 0.9500 .
C65 C66 1.398(3) .
C65 Co2 2.2048(19) .
C66 C67 1.505(3) .
C66 Co2 2.1407(18) .
C67 H67A 0.9800 .
C67 H67B 0.9800 .
C67 H67C 0.9800 .
C68 C69 1.396(3) .
C68 C75 1.405(3) .
C69 C70 1.507(3) .
C69 C71 1.391(3) .
C70 H70A 0.9800 .
C70 H70B 0.9800 .
C70 H70C 0.9800 .
C71 H71 0.9500 .
C71 C72 1.386(3) .
C72 C73 1.507(3) .
C72 C74 1.377(4) .
C73 H73A 0.9800 .
C73 H73B 0.9800 .
C73 H73C 0.9800 .
C74 H74 0.9500 .
C74 C75 1.388(3) .
C75 C76 1.502(3) .
C76 H76A 0.9800 .
C76 H76B 0.9800 .
C76 H76C 0.9800 .
N6 C51 1.291(4) .
N6 C52 1.133(4) .
C51 H51 0.9500 .
C51 Co2 1.886(4) .
C52 Co2 1.805(4) 2_666
